data_2225258
loop_
_publ_author_name
'Boechat, N\'ubia'
'dos Santos Lages, Adriana'
'Kover, Warner B.'
'Tiekink, Edward R. T.'
'Wardell, James L.'
'Wardell, Solange M. S. V.'

_publ_section_title
;
 2-Chloro-6,6-dimethyl-5,6-dihydroindazolo[2,3-<i>c</i>]quinazoline
;
_journal_coeditor_code HB5323
_journal_issue 3
_journal_name_full 'Acta Crystallographica Section E'
_journal_page_first o521
_journal_page_last o522
_journal_paper_doi 10.1107/S1600536810003818
_journal_volume 66
_journal_year 2010
_chemical_formula_iupac 'C16 H14 Cl N3'
_chemical_formula_moiety 'C16 H14 Cl N3'
_chemical_formula_sum 'C16 H14 Cl N3'
_chemical_formula_weight 283.75
_chemical_name_systematic
;
2-Chloro-6,6-dimethyl-5,6-dihydroindazolo[2,3-<i>c</i>]quinazoline
;
_space_group_IT_number 2
_symmetry_cell_setting triclinic
_symmetry_space_group_name_Hall '-P 1'
_symmetry_space_group_name_H-M 'P -1'
_atom_sites_solution_hydrogens geom
_atom_sites_solution_primary direct
_atom_sites_solution_secondary difmap
_audit_creation_method SHELXL-97
_cell_angle_alpha 93.4830(10)
_cell_angle_beta 100.3910(10)
_cell_angle_gamma 104.4190(10)
_cell_formula_units_Z 4
_cell_length_a 9.8636(2)
_cell_length_b 10.7971(2)
_cell_length_c 13.2387(3)
_cell_measurement_reflns_used 5954
_cell_measurement_temperature 120(2)
_cell_measurement_theta_max 27.5
_cell_measurement_theta_min 2.9
_cell_volume 1334.81(5)
_computing_cell_refinement 'DENZO (Otwinowski & Minor, 1997) and COLLECT (Hooft, 1998)'
_computing_data_collection 'COLLECT (Hooft, 1998)'
_computing_data_reduction 'DENZO (Otwinowski & Minor, 1997) and COLLECT (Hooft, 1998)'
_computing_molecular_graphics 'ORTEP-3 (Farrugia, 1997) and DIAMOND (Brandenburg, 2006)'
_computing_publication_material 'PLATON (Spek, 2003) and publCIF (Westrip, 2010)'
_computing_structure_refinement 'SHELXL97 (Sheldrick, 2008)'
_computing_structure_solution 'SHELXS97 (Sheldrick, 2008)'
_diffrn_ambient_temperature 120(2)
_diffrn_detector_area_resol_mean 9.091
_diffrn_measured_fraction_theta_full 0.997
_diffrn_measured_fraction_theta_max 0.997
_diffrn_measurement_device_type 'Nonius KappaCCD area-detector'
_diffrn_measurement_method '\f and \w scans'
_diffrn_radiation_monochromator '10 cm confocal mirrors'
_diffrn_radiation_source 'Enraf Nonius FR591 rotating anode'
_diffrn_radiation_type MoK\a
_diffrn_radiation_wavelength 0.71073
_diffrn_reflns_av_R_equivalents 0.037
_diffrn_reflns_av_sigmaI/netI 0.031
_diffrn_reflns_limit_h_max 12
_diffrn_reflns_limit_h_min -12
_diffrn_reflns_limit_k_max 14
_diffrn_reflns_limit_k_min -14
_diffrn_reflns_limit_l_max 17
_diffrn_reflns_limit_l_min -17
_diffrn_reflns_number 27218
_diffrn_reflns_theta_full 27.5
_diffrn_reflns_theta_max 27.5
_diffrn_reflns_theta_min 2.9
_diffrn_standards_decay_% 0
_diffrn_standards_number 0
_exptl_absorpt_coefficient_mu 0.279
_exptl_absorpt_correction_T_max 1.000
_exptl_absorpt_correction_T_min 0.885
_exptl_absorpt_correction_type multi-scan
_exptl_absorpt_process_details '(SADABS; Sheldrick, 2007)'
_exptl_crystal_colour pale-yellow
_exptl_crystal_density_diffrn 1.412
_exptl_crystal_density_method 'not measured'
_exptl_crystal_description block
_exptl_crystal_F_000 592
_exptl_crystal_size_max 0.55
_exptl_crystal_size_mid 0.25
_exptl_crystal_size_min 0.15
_refine_diff_density_max 0.25
_refine_diff_density_min -0.37
_refine_ls_extinction_method none
_refine_ls_goodness_of_fit_ref 1.02
_refine_ls_hydrogen_treatment mixed
_refine_ls_matrix_type full
_refine_ls_number_parameters 371
_refine_ls_number_reflns 6102
_refine_ls_number_restraints 0
_refine_ls_restrained_S_all 1.02
_refine_ls_R_factor_all 0.046
_refine_ls_R_factor_gt 0.036
_refine_ls_shift/su_max 0.001
_refine_ls_shift/su_mean 0.000
_refine_ls_structure_factor_coef Fsqd
_refine_ls_weighting_details 'calc w=1/[\s^2^(Fo^2^)+(0.0459P)^2^+0.5871P] where P=(Fo^2^+2Fc^2^)/3'
_refine_ls_weighting_scheme calc
_refine_ls_wR_factor_gt 0.089
_refine_ls_wR_factor_ref 0.094
_reflns_number_gt 5108
_reflns_number_total 6102
_reflns_threshold_expression I>2\s(I)
_cod_data_source_file hb5323.cif
_cod_data_source_block I
_cod_database_code 2225258
_cod_database_fobs_code 2225258

loop_
_symmetry_equiv_pos_as_xyz
'x, y, z'
'-x, -y, -z'

loop_
_atom_site_type_symbol
_atom_site_label
_atom_site_fract_x
_atom_site_fract_y
_atom_site_fract_z
_atom_site_U_iso_or_equiv
_atom_site_adp_type
_atom_site_calc_flag
_atom_site_refinement_flags
_atom_site_occupancy
_atom_site_disorder_assembly
_atom_site_disorder_group
Cl Cl1 0.33159(4) -0.34794(3) 0.46107(3) 0.02533(10) Uani d . 1 . .
N N1 0.47189(12) 0.14829(11) 0.28749(9) 0.0170(2) Uani d . 1 . .
H H1N 0.5189(18) 0.1492(16) 0.2355(13) 0.020 Uiso d . 1 . .
N N2 0.30560(12) 0.22108(10) 0.36420(8) 0.0146(2) Uani d . 1 . .
N N3 0.25126(12) 0.31785(11) 0.39366(9) 0.0166(2) Uani d . 1 . .
C C1 0.37097(15) -0.20111(13) 0.41036(10) 0.0178(3) Uani d . 1 . .
C C2 0.46556(15) -0.18303(13) 0.34342(11) 0.0191(3) Uani d . 1 . .
H H2 0.5094 -0.2488 0.3275 0.023 Uiso calc R 1 . .
C C3 0.49562(14) -0.06863(13) 0.30000(11) 0.0180(3) Uani d . 1 . .
H H3 0.5592 -0.0565 0.2532 0.022 Uiso calc R 1 . .
C C4 0.43335(14) 0.02947(13) 0.32429(10) 0.0153(3) Uani d . 1 . .
C C5 0.33861(14) 0.01066(13) 0.39313(10) 0.0149(3) Uani d . 1 . .
C C6 0.30674(14) -0.10637(13) 0.43533(10) 0.0166(3) Uani d . 1 . .
H H6 0.2415 -0.1207 0.4808 0.020 Uiso calc R 1 . .
C C7 0.37046(14) 0.22740(13) 0.27162(10) 0.0160(3) Uani d . 1 . .
C C8 0.45339(16) 0.36485(14) 0.26594(12) 0.0215(3) Uani d . 1 . .
H H8A 0.5234 0.3969 0.3306 0.032 Uiso calc R 1 . .
H H8B 0.3871 0.4193 0.2555 0.032 Uiso calc R 1 . .
H H8C 0.5032 0.3670 0.2081 0.032 Uiso calc R 1 . .
C C9 0.25205(16) 0.17480(15) 0.17637(11) 0.0231(3) Uani d . 1 . .
H H9A 0.2939 0.1762 0.1146 0.035 Uiso calc R 1 . .
H H9B 0.1845 0.2282 0.1703 0.035 Uiso calc R 1 . .
H H9C 0.2017 0.0862 0.1831 0.035 Uiso calc R 1 . .
C C10 0.28291(14) 0.11864(13) 0.41894(10) 0.0148(3) Uani d . 1 . .
C C11 0.20930(14) 0.15069(13) 0.49425(10) 0.0150(3) Uani d . 1 . .
C C12 0.15553(15) 0.09112(13) 0.57641(10) 0.0177(3) Uani d . 1 . .
H H12 0.1643 0.0077 0.5897 0.021 Uiso calc R 1 . .
C C13 0.09056(15) 0.15635(14) 0.63631(11) 0.0211(3) Uani d . 1 . .
H H13 0.0535 0.1171 0.6915 0.025 Uiso calc R 1 . .
C C14 0.07742(16) 0.28172(14) 0.61761(11) 0.0219(3) Uani d . 1 . .
H H14 0.0322 0.3245 0.6608 0.026 Uiso calc R 1 . .
C C15 0.12848(15) 0.34197(13) 0.53880(11) 0.0194(3) Uani d . 1 . .
H H15 0.1199 0.4259 0.5271 0.023 Uiso calc R 1 . .
C C16 0.19440(14) 0.27539(13) 0.47525(10) 0.0160(3) Uani d . 1 . .
Cl Cl2 1.01515(4) 0.86179(3) 0.04959(3) 0.02812(11) Uani d . 1 . .
N N4 1.01094(12) 0.36108(11) 0.20762(9) 0.0162(2) Uani d . 1 . .
H H4N 1.0824(18) 0.3620(16) 0.2564(13) 0.019 Uiso d . 1 . .
N N5 0.76776(12) 0.28013(10) 0.13350(8) 0.0147(2) Uani d . 1 . .
N N6 0.64868(12) 0.18074(11) 0.10529(9) 0.0159(2) Uani d . 1 . .
C C17 1.01399(15) 0.71382(13) 0.09521(11) 0.0182(3) Uani d . 1 . .
C C18 1.13622(15) 0.69989(13) 0.15913(11) 0.0186(3) Uani d . 1 . .
H H18 1.2199 0.7697 0.1762 0.022 Uiso calc R 1 . .
C C19 1.13493(14) 0.58330(13) 0.19782(10) 0.0171(3) Uani d . 1 . .
H H19 1.2183 0.5733 0.2415 0.020 Uiso calc R 1 . .
C C20 1.01243(14) 0.48057(13) 0.17320(10) 0.0146(3) Uani d . 1 . .
C C21 0.88979(14) 0.49500(12) 0.10646(10) 0.0143(3) Uani d . 1 . .
C C22 0.89169(15) 0.61293(13) 0.06827(10) 0.0166(3) Uani d . 1 . .
H H22 0.8093 0.6239 0.0240 0.020 Uiso calc R 1 . .
C C23 0.87707(14) 0.27850(13) 0.22571(10) 0.0157(3) Uani d . 1 . .
C C24 0.89323(16) 0.14258(13) 0.23258(12) 0.0209(3) Uani d . 1 . .
H H24A 0.9129 0.1102 0.1675 0.031 Uiso calc R 1 . .
H H24B 0.8047 0.0865 0.2453 0.031 Uiso calc R 1 . .
H H24C 0.9725 0.1435 0.2894 0.031 Uiso calc R 1 . .
C C25 0.83271(15) 0.33020(15) 0.32098(11) 0.0215(3) Uani d . 1 . .
H H25A 0.9060 0.3329 0.3824 0.032 Uiso calc R 1 . .
H H25B 0.7414 0.2738 0.3288 0.032 Uiso calc R 1 . .
H H25C 0.8222 0.4172 0.3129 0.032 Uiso calc R 1 . .
C C26 0.76750(14) 0.38327(12) 0.08024(10) 0.0142(3) Uani d . 1 . .
C C27 0.63765(14) 0.34888(12) 0.00739(10) 0.0146(3) Uani d . 1 . .
C C28 0.57034(15) 0.40825(13) -0.07201(10) 0.0174(3) Uani d . 1 . .
H H28 0.6155 0.4920 -0.0863 0.021 Uiso calc R 1 . .
C C29 0.43847(15) 0.34197(14) -0.12786(11) 0.0200(3) Uani d . 1 . .
H H29 0.3911 0.3813 -0.1806 0.024 Uiso calc R 1 . .
C C30 0.37114(15) 0.21577(14) -0.10858(11) 0.0201(3) Uani d . 1 . .
H H30 0.2795 0.1727 -0.1486 0.024 Uiso calc R 1 . .
C C31 0.43480(15) 0.15426(13) -0.03367(10) 0.0175(3) Uani d . 1 . .
H H31 0.3900 0.0690 -0.0225 0.021 Uiso calc R 1 . .
C C32 0.56925(14) 0.22232(13) 0.02623(10) 0.0155(3) Uani d . 1 . .

loop_
_atom_site_aniso_label
_atom_site_aniso_U_11
_atom_site_aniso_U_22
_atom_site_aniso_U_33
_atom_site_aniso_U_12
_atom_site_aniso_U_13
_atom_site_aniso_U_23
Cl1 0.0402(2) 0.01712(17) 0.02142(18) 0.01136(15) 0.00696(15) 0.00566(13)
N1 0.0154(6) 0.0180(6) 0.0202(6) 0.0058(5) 0.0075(5) 0.0043(5)
N2 0.0157(5) 0.0143(5) 0.0144(5) 0.0050(4) 0.0034(4) 0.0015(4)
N3 0.0191(6) 0.0153(6) 0.0165(6) 0.0068(5) 0.0041(5) 0.0004(4)
C1 0.0207(7) 0.0149(6) 0.0161(6) 0.0053(5) -0.0011(5) 0.0010(5)
C2 0.0188(7) 0.0192(7) 0.0193(7) 0.0090(5) -0.0001(5) -0.0019(5)
C3 0.0149(6) 0.0208(7) 0.0183(7) 0.0049(5) 0.0041(5) -0.0006(5)
C4 0.0130(6) 0.0163(6) 0.0150(6) 0.0027(5) 0.0007(5) 0.0008(5)
C5 0.0143(6) 0.0156(6) 0.0146(6) 0.0053(5) 0.0012(5) 0.0005(5)
C6 0.0172(6) 0.0181(7) 0.0145(6) 0.0050(5) 0.0022(5) 0.0020(5)
C7 0.0161(6) 0.0191(7) 0.0146(6) 0.0060(5) 0.0049(5) 0.0036(5)
C8 0.0244(7) 0.0202(7) 0.0233(7) 0.0074(6) 0.0093(6) 0.0092(6)
C9 0.0197(7) 0.0350(8) 0.0152(7) 0.0100(6) 0.0023(6) -0.0010(6)
C10 0.0132(6) 0.0155(6) 0.0150(6) 0.0031(5) 0.0016(5) 0.0022(5)
C11 0.0129(6) 0.0169(6) 0.0144(6) 0.0042(5) 0.0009(5) 0.0006(5)
C12 0.0176(7) 0.0190(7) 0.0168(7) 0.0052(5) 0.0032(5) 0.0040(5)
C13 0.0199(7) 0.0276(8) 0.0161(7) 0.0052(6) 0.0055(5) 0.0038(6)
C14 0.0223(7) 0.0258(8) 0.0189(7) 0.0093(6) 0.0054(6) -0.0033(6)
C15 0.0229(7) 0.0175(7) 0.0186(7) 0.0085(6) 0.0030(6) -0.0015(5)
C16 0.0148(6) 0.0170(7) 0.0149(6) 0.0040(5) 0.0002(5) 0.0005(5)
Cl2 0.0325(2) 0.01460(17) 0.0300(2) -0.00067(14) -0.00427(16) 0.00690(14)
N4 0.0123(5) 0.0167(6) 0.0195(6) 0.0039(4) 0.0018(5) 0.0055(5)
N5 0.0147(5) 0.0141(5) 0.0146(5) 0.0028(4) 0.0029(4) 0.0019(4)
N6 0.0158(5) 0.0138(5) 0.0163(6) 0.0007(4) 0.0030(4) 0.0004(4)
C17 0.0221(7) 0.0139(6) 0.0180(7) 0.0032(5) 0.0044(5) 0.0026(5)
C18 0.0163(7) 0.0179(7) 0.0190(7) 0.0001(5) 0.0033(5) -0.0002(5)
C19 0.0146(6) 0.0196(7) 0.0169(7) 0.0049(5) 0.0026(5) 0.0016(5)
C20 0.0167(6) 0.0157(6) 0.0132(6) 0.0063(5) 0.0049(5) 0.0014(5)
C21 0.0145(6) 0.0143(6) 0.0137(6) 0.0026(5) 0.0038(5) 0.0007(5)
C22 0.0174(7) 0.0173(7) 0.0149(6) 0.0045(5) 0.0023(5) 0.0022(5)
C23 0.0143(6) 0.0167(6) 0.0153(6) 0.0034(5) 0.0017(5) 0.0034(5)
C24 0.0209(7) 0.0175(7) 0.0244(7) 0.0050(6) 0.0030(6) 0.0080(6)
C25 0.0176(7) 0.0295(8) 0.0157(7) 0.0046(6) 0.0020(5) 0.0004(6)
C26 0.0159(6) 0.0143(6) 0.0138(6) 0.0051(5) 0.0049(5) 0.0024(5)
C27 0.0146(6) 0.0157(6) 0.0141(6) 0.0043(5) 0.0044(5) 0.0010(5)
C28 0.0193(7) 0.0176(7) 0.0163(7) 0.0060(5) 0.0042(5) 0.0021(5)
C29 0.0211(7) 0.0247(7) 0.0150(7) 0.0096(6) 0.0014(5) 0.0004(5)
C30 0.0148(6) 0.0242(7) 0.0182(7) 0.0034(5) -0.0001(5) -0.0046(6)
C31 0.0179(7) 0.0158(6) 0.0167(7) 0.0012(5) 0.0047(5) -0.0033(5)
C32 0.0169(6) 0.0160(6) 0.0143(6) 0.0045(5) 0.0052(5) 0.0005(5)

loop_
_atom_type_symbol
_atom_type_description
_atom_type_scat_dispersion_real
_atom_type_scat_dispersion_imag
_atom_type_scat_source
C C 0.0033 0.0016 'International Tables Vol C Tables 4.2.6.8 and 6.1.1.4'
H H 0.0000 0.0000 'International Tables Vol C Tables 4.2.6.8 and 6.1.1.4'
N N 0.0061 0.0033 'International Tables Vol C Tables 4.2.6.8 and 6.1.1.4'
Cl Cl 0.1484 0.1585 'International Tables Vol C Tables 4.2.6.8 and 6.1.1.4'

loop_
_geom_angle_atom_site_label_1
_geom_angle_atom_site_label_2
_geom_angle_atom_site_label_3
_geom_angle_site_symmetry_1
_geom_angle_site_symmetry_3
_geom_angle
_geom_angle_publ_flag
C4 N1 C7 . . 120.26(11) ?
C4 N1 H1N . . 114.6(11) ?
C7 N1 H1N . . 111.3(11) ?
C10 N2 N3 . . 115.05(11) ?
C10 N2 C7 . . 124.91(11) ?
N3 N2 C7 . . 119.74(11) ?
N2 N3 C16 . . 103.00(11) ?
C6 C1 C2 . . 121.31(13) ?
C6 C1 Cl1 . . 120.29(11) ?
C2 C1 Cl1 . . 118.39(10) ?
C3 C2 C1 . . 119.49(13) ?
C3 C2 H2 . . 120.3 ?
C1 C2 H2 . . 120.3 ?
C2 C3 C4 . . 120.61(13) ?
C2 C3 H3 . . 119.7 ?
C4 C3 H3 . . 119.7 ?
N1 C4 C3 . . 120.82(12) ?
N1 C4 C5 . . 119.55(12) ?
C3 C4 C5 . . 119.45(12) ?
C6 C5 C4 . . 119.58(12) ?
C6 C5 C10 . . 123.71(12) ?
C4 C5 C10 . . 116.68(12) ?
C1 C6 C5 . . 119.54(13) ?
C1 C6 H6 . . 120.2 ?
C5 C6 H6 . . 120.2 ?
N1 C7 N2 . . 105.41(10) ?
N1 C7 C8 . . 108.36(11) ?
N2 C7 C8 . . 109.95(11) ?
N1 C7 C9 . . 112.12(11) ?
N2 C7 C9 . . 108.61(11) ?
C8 C7 C9 . . 112.17(12) ?
C7 C8 H8A . . 109.5 ?
C7 C8 H8B . . 109.5 ?
H8A C8 H8B . . 109.5 ?
C7 C8 H8C . . 109.5 ?
H8A C8 H8C . . 109.5 ?
H8B C8 H8C . . 109.5 ?
C7 C9 H9A . . 109.5 ?
C7 C9 H9B . . 109.5 ?
H9A C9 H9B . . 109.5 ?
C7 C9 H9C . . 109.5 ?
H9A C9 H9C . . 109.5 ?
H9B C9 H9C . . 109.5 ?
N2 C10 C11 . . 105.47(11) ?
N2 C10 C5 . . 118.79(12) ?
C11 C10 C5 . . 135.69(13) ?
C10 C11 C12 . . 135.86(13) ?
C10 C11 C16 . . 104.30(12) ?
C12 C11 C16 . . 119.84(12) ?
C13 C12 C11 . . 118.54(13) ?
C13 C12 H12 . . 120.7 ?
C11 C12 H12 . . 120.7 ?
C12 C13 C14 . . 121.35(13) ?
C12 C13 H13 . . 119.3 ?
C14 C13 H13 . . 119.3 ?
C15 C14 C13 . . 121.50(13) ?
C15 C14 H14 . . 119.3 ?
C13 C14 H14 . . 119.3 ?
C14 C15 C16 . . 117.97(13) ?
C14 C15 H15 . . 121.0 ?
C16 C15 H15 . . 121.0 ?
N3 C16 C15 . . 127.06(13) ?
N3 C16 C11 . . 112.13(12) ?
C15 C16 C11 . . 120.80(13) ?
C20 N4 C23 . . 119.47(11) ?
C20 N4 H4N . . 114.1(11) ?
C23 N4 H4N . . 111.7(11) ?
C26 N5 N6 . . 114.95(11) ?
C26 N5 C23 . . 124.25(11) ?
N6 N5 C23 . . 120.24(10) ?
N5 N6 C32 . . 103.14(10) ?
C22 C17 C18 . . 121.23(13) ?
C22 C17 Cl2 . . 119.69(11) ?
C18 C17 Cl2 . . 119.08(11) ?
C19 C18 C17 . . 119.40(13) ?
C19 C18 H18 . . 120.3 ?
C17 C18 H18 . . 120.3 ?
C18 C19 C20 . . 120.59(13) ?
C18 C19 H19 . . 119.7 ?
C20 C19 H19 . . 119.7 ?
N4 C20 C19 . . 121.43(12) ?
N4 C20 C21 . . 118.93(12) ?
C19 C20 C21 . . 119.51(12) ?
C22 C21 C20 . . 119.53(12) ?
C22 C21 C26 . . 123.40(12) ?
C20 C21 C26 . . 117.06(12) ?
C17 C22 C21 . . 119.71(13) ?
C17 C22 H22 . . 120.1 ?
C21 C22 H22 . . 120.1 ?
N4 C23 N5 . . 105.27(10) ?
N4 C23 C24 . . 108.66(11) ?
N5 C23 C24 . . 109.72(11) ?
N4 C23 C25 . . 112.27(11) ?
N5 C23 C25 . . 108.52(11) ?
C24 C23 C25 . . 112.16(12) ?
C23 C24 H24A . . 109.5 ?
C23 C24 H24B . . 109.5 ?
H24A C24 H24B . . 109.5 ?
C23 C24 H24C . . 109.5 ?
H24A C24 H24C . . 109.5 ?
H24B C24 H24C . . 109.5 ?
C23 C25 H25A . . 109.5 ?
C23 C25 H25B . . 109.5 ?
H25A C25 H25B . . 109.5 ?
C23 C25 H25C . . 109.5 ?
H25A C25 H25C . . 109.5 ?
H25B C25 H25C . . 109.5 ?
N5 C26 C27 . . 105.54(11) ?
N5 C26 C21 . . 118.71(12) ?
C27 C26 C21 . . 135.74(12) ?
C26 C27 C28 . . 135.70(13) ?
C26 C27 C32 . . 104.40(11) ?
C28 C27 C32 . . 119.90(12) ?
C29 C28 C27 . . 118.35(13) ?
C29 C28 H28 . . 120.8 ?
C27 C28 H28 . . 120.8 ?
C28 C29 C30 . . 121.35(13) ?
C28 C29 H29 . . 119.3 ?
C30 C29 H29 . . 119.3 ?
C31 C30 C29 . . 121.81(13) ?
C31 C30 H30 . . 119.1 ?
C29 C30 H30 . . 119.1 ?
C30 C31 C32 . . 117.58(13) ?
C30 C31 H31 . . 121.2 ?
C32 C31 H31 . . 121.2 ?
N6 C32 C31 . . 127.08(12) ?
N6 C32 C27 . . 111.93(12) ?
C31 C32 C27 . . 120.99(12) ?

loop_
_geom_bond_atom_site_label_1
_geom_bond_atom_site_label_2
_geom_bond_site_symmetry_2
_geom_bond_distance
_geom_bond_publ_flag
Cl1 C1 . 1.7411(14) ?
N1 C4 . 1.3884(17) ?
N1 C7 . 1.4649(17) ?
N1 H1N . 0.896(18) ?
N2 C10 . 1.3532(17) ?
N2 N3 . 1.3550(15) ?
N2 C7 . 1.4791(17) ?
N3 C16 . 1.3573(18) ?
C1 C6 . 1.3835(19) ?
C1 C2 . 1.387(2) ?
C2 C3 . 1.382(2) ?
C2 H2 . 0.9500 ?
C3 C4 . 1.3987(19) ?
C3 H3 . 0.9500 ?
C4 C5 . 1.4072(19) ?
C5 C6 . 1.3995(19) ?
C5 C10 . 1.4548(18) ?
C6 H6 . 0.9500 ?
C7 C8 . 1.5194(19) ?
C7 C9 . 1.5258(19) ?
C8 H8A . 0.9800 ?
C8 H8B . 0.9800 ?
C8 H8C . 0.9800 ?
C9 H9A . 0.9800 ?
C9 H9B . 0.9800 ?
C9 H9C . 0.9800 ?
C10 C11 . 1.4090(19) ?
C11 C12 . 1.4147(19) ?
C11 C16 . 1.4227(18) ?
C12 C13 . 1.370(2) ?
C12 H12 . 0.9500 ?
C13 C14 . 1.424(2) ?
C13 H13 . 0.9500 ?
C14 C15 . 1.369(2) ?
C14 H14 . 0.9500 ?
C15 C16 . 1.4156(19) ?
C15 H15 . 0.9500 ?
Cl2 C17 . 1.7401(14) ?
N4 C20 . 1.3917(17) ?
N4 C23 . 1.4662(17) ?
N4 H4N . 0.863(17) ?
N5 C26 . 1.3540(17) ?
N5 N6 . 1.3551(15) ?
N5 C23 . 1.4800(17) ?
N6 C32 . 1.3591(17) ?
C17 C22 . 1.3828(19) ?
C17 C18 . 1.389(2) ?
C18 C19 . 1.3855(19) ?
C18 H18 . 0.9500 ?
C19 C20 . 1.3939(19) ?
C19 H19 . 0.9500 ?
C20 C21 . 1.4118(18) ?
C21 C22 . 1.3954(18) ?
C21 C26 . 1.4506(18) ?
C22 H22 . 0.9500 ?
C23 C24 . 1.5214(18) ?
C23 C25 . 1.5261(19) ?
C24 H24A . 0.9800 ?
C24 H24B . 0.9800 ?
C24 H24C . 0.9800 ?
C25 H25A . 0.9800 ?
C25 H25B . 0.9800 ?
C25 H25C . 0.9800 ?
C26 C27 . 1.4080(18) ?
C27 C28 . 1.4137(19) ?
C27 C32 . 1.4240(18) ?
C28 C29 . 1.370(2) ?
C28 H28 . 0.9500 ?
C29 C30 . 1.420(2) ?
C29 H29 . 0.9500 ?
C30 C31 . 1.372(2) ?
C30 H30 . 0.9500 ?
C31 C32 . 1.4114(19) ?
C31 H31 . 0.9500 ?

loop_
_geom_hbond_atom_site_label_D
_geom_hbond_atom_site_label_H
_geom_hbond_atom_site_label_A
_geom_hbond_site_symmetry_A
_geom_hbond_distance_DH
_geom_hbond_distance_HA
_geom_hbond_distance_DA
_geom_hbond_angle_DHA
N1 H1n N6 1_555 0.896(18) 2.319(18) 3.2090(17) 172.5(15)
N4 H4n N3 1_655 0.863(18) 2.390(17) 3.2384(17) 167.5(15)
C9 H9b N4 1_455 0.98 2.58 3.537(2) 164
C25 H25b N1 1_555 0.98 2.61 3.545(2) 160
C24 H24c Cg1 1_655 0.98 2.90 3.8431(17) 162
C8 H8c Cg2 1_555 0.98 2.97 3.8929(17) 157
C18 H18 Cg3 1_665 0.95 2.92 3.6630(15) 135
C14 H14 Cg4 2_666 0.95 2.95 3.8062(16) 151

loop_
_geom_torsion_atom_site_label_1
_geom_torsion_atom_site_label_2
_geom_torsion_atom_site_label_3
_geom_torsion_atom_site_label_4
_geom_torsion_site_symmetry_1
_geom_torsion_site_symmetry_2
_geom_torsion_site_symmetry_3
_geom_torsion_site_symmetry_4
_geom_torsion
_geom_torsion_publ_flag
C10 N2 N3 C16 . . . . 2.18(14) ?
C7 N2 N3 C16 . . . . 176.26(11) ?
C6 C1 C2 C3 . . . . -0.5(2) ?
Cl1 C1 C2 C3 . . . . 178.29(10) ?
C1 C2 C3 C4 . . . . 1.0(2) ?
C7 N1 C4 C3 . . . . 152.54(13) ?
C7 N1 C4 C5 . . . . -32.29(18) ?
C2 C3 C4 N1 . . . . 174.78(12) ?
C2 C3 C4 C5 . . . . -0.4(2) ?
N1 C4 C5 C6 . . . . -175.99(12) ?
C3 C4 C5 C6 . . . . -0.75(19) ?
N1 C4 C5 C10 . . . . 1.91(18) ?
C3 C4 C5 C10 . . . . 177.16(12) ?
C2 C1 C6 C5 . . . . -0.6(2) ?
Cl1 C1 C6 C5 . . . . -179.41(10) ?
C4 C5 C6 C1 . . . . 1.3(2) ?
C10 C5 C6 C1 . . . . -176.50(12) ?
C4 N1 C7 N2 . . . . 44.02(15) ?
C4 N1 C7 C8 . . . . 161.69(12) ?
C4 N1 C7 C9 . . . . -73.97(16) ?
C10 N2 C7 N1 . . . . -31.81(16) ?
N3 N2 C7 N1 . . . . 154.73(11) ?
C10 N2 C7 C8 . . . . -148.40(13) ?
N3 N2 C7 C8 . . . . 38.14(16) ?
C10 N2 C7 C9 . . . . 88.52(15) ?
N3 N2 C7 C9 . . . . -84.94(14) ?
N3 N2 C10 C11 . . . . -1.57(15) ?
C7 N2 C10 C11 . . . . -175.31(11) ?
N3 N2 C10 C5 . . . . -179.50(11) ?
C7 N2 C10 C5 . . . . 6.77(19) ?
C6 C5 C10 N2 . . . . -171.72(12) ?
C4 C5 C10 N2 . . . . 10.47(18) ?
C6 C5 C10 C11 . . . . 11.1(2) ?
C4 C5 C10 C11 . . . . -166.67(14) ?
N2 C10 C11 C12 . . . . -178.65(15) ?
C5 C10 C11 C12 . . . . -1.3(3) ?
N2 C10 C11 C16 . . . . 0.26(14) ?
C5 C10 C11 C16 . . . . 177.66(14) ?
C10 C11 C12 C13 . . . . 178.45(15) ?
C16 C11 C12 C13 . . . . -0.33(19) ?
C11 C12 C13 C14 . . . . -0.4(2) ?
C12 C13 C14 C15 . . . . 0.3(2) ?
C13 C14 C15 C16 . . . . 0.5(2) ?
N2 N3 C16 C15 . . . . 177.09(13) ?
N2 N3 C16 C11 . . . . -1.92(14) ?
C14 C15 C16 N3 . . . . 179.89(13) ?
C14 C15 C16 C11 . . . . -1.2(2) ?
C10 C11 C16 N3 . . . . 1.08(15) ?
C12 C11 C16 N3 . . . . -179.79(12) ?
C10 C11 C16 C15 . . . . -178.01(12) ?
C12 C11 C16 C15 . . . . 1.12(19) ?
C26 N5 N6 C32 . . . . 2.02(14) ?
C23 N5 N6 C32 . . . . 173.79(11) ?
C22 C17 C18 C19 . . . . -0.9(2) ?
Cl2 C17 C18 C19 . . . . 178.41(10) ?
C17 C18 C19 C20 . . . . 0.0(2) ?
C23 N4 C20 C19 . . . . 150.56(13) ?
C23 N4 C20 C21 . . . . -33.59(17) ?
C18 C19 C20 N4 . . . . 177.17(12) ?
C18 C19 C20 C21 . . . . 1.4(2) ?
N4 C20 C21 C22 . . . . -177.61(12) ?
C19 C20 C21 C22 . . . . -1.68(19) ?
N4 C20 C21 C26 . . . . 1.62(18) ?
C19 C20 C21 C26 . . . . 177.55(12) ?
C18 C17 C22 C21 . . . . 0.6(2) ?
Cl2 C17 C22 C21 . . . . -178.75(10) ?
C20 C21 C22 C17 . . . . 0.7(2) ?
C26 C21 C22 C17 . . . . -178.46(13) ?
C20 N4 C23 N5 . . . . 46.66(15) ?
C20 N4 C23 C24 . . . . 164.13(12) ?
C20 N4 C23 C25 . . . . -71.22(15) ?
C26 N5 C23 N4 . . . . -34.21(16) ?
N6 N5 C23 N4 . . . . 154.83(11) ?
C26 N5 C23 C24 . . . . -150.96(12) ?
N6 N5 C23 C24 . . . . 38.07(16) ?
C26 N5 C23 C25 . . . . 86.17(15) ?
N6 N5 C23 C25 . . . . -84.79(14) ?
N6 N5 C26 C27 . . . . -1.68(15) ?
C23 N5 C26 C27 . . . . -173.07(11) ?
N6 N5 C26 C21 . . . . 179.01(11) ?
C23 N5 C26 C21 . . . . 7.62(19) ?
C22 C21 C26 N5 . . . . -169.74(12) ?
C20 C21 C26 N5 . . . . 11.07(18) ?
C22 C21 C26 C27 . . . . 11.2(2) ?
C20 C21 C26 C27 . . . . -167.98(14) ?
N5 C26 C27 C28 . . . . -178.92(15) ?
C21 C26 C27 C28 . . . . 0.2(3) ?
N5 C26 C27 C32 . . . . 0.58(14) ?
C21 C26 C27 C32 . . . . 179.71(14) ?
C26 C27 C28 C29 . . . . -179.44(14) ?
C32 C27 C28 C29 . . . . 1.13(19) ?
C27 C28 C29 C30 . . . . -1.2(2) ?
C28 C29 C30 C31 . . . . -0.2(2) ?
C29 C30 C31 C32 . . . . 1.6(2) ?
N5 N6 C32 C31 . . . . 178.35(13) ?
N5 N6 C32 C27 . . . . -1.56(14) ?
C30 C31 C32 N6 . . . . 178.42(13) ?
C30 C31 C32 C27 . . . . -1.69(19) ?
C26 C27 C32 N6 . . . . 0.64(15) ?
C28 C27 C32 N6 . . . . -179.77(12) ?
C26 C27 C32 C31 . . . . -179.27(12) ?
C28 C27 C32 C31 . . . . 0.32(19) ?
